data_4509978
loop_
_publ_author_name
'Hu, Bin'
'Tao, Tao'
'Bin, Zheng-Yang'
'Peng, Yu-Xin'
'Ma, Bin-Bin'
'Huang, Wei'

_publ_section_title
;
 Architectural Diversity for Anion-Mediated Self-Assembly of Four Pairs of
 Silver(I) Polymeric Isomers Having Linear andV-Shaped
 Imidazole/Thiophene/Imidazole Bridging Spacers
;
_journal_issue 1
_journal_name_full 'Crystal Growth &amp; Design'
_journal_page_first 300
_journal_paper_doi 10.1021/cg401581q
_journal_volume 14
_journal_year 2014
_chemical_formula_moiety 'C10 H8 Ag N4 S, N O3, H2 O'
_chemical_formula_sum 'C10 H10 Ag N5 O4 S'
_chemical_formula_weight 404.16
_chemical_name_systematic
; 
 ? 
;
_space_group_IT_number 14
_symmetry_cell_setting monoclinic
_symmetry_space_group_name_Hall '-P 2yn'
_symmetry_space_group_name_H-M 'P 1 21/n 1'
_atom_sites_solution_hydrogens geom
_atom_sites_solution_primary direct
_atom_sites_solution_secondary difmap
_audit_creation_method SHELXL-97
_cell_angle_alpha 90.00
_cell_angle_beta 94.868(2)
_cell_angle_gamma 90.00
_cell_formula_units_Z 4
_cell_length_a 9.4803(14)
_cell_length_b 9.4473(14)
_cell_length_c 15.163(2)
_cell_measurement_reflns_used 1836
_cell_measurement_temperature 291(2)
_cell_measurement_theta_max 21.979
_cell_measurement_theta_min 2.444
_cell_volume 1353.1(3)
_computing_cell_refinement SMART
_computing_data_collection 'SMART (Bruker 2000)'
_computing_data_reduction 'SAINT (Bruker 2000)'
_computing_molecular_graphics SHELXTL
_computing_publication_material SHELXTL
_computing_structure_refinement SHELXTL
_computing_structure_solution 'SHELXTL (BRUKER 2000)'
_diffrn_ambient_temperature 291(2)
_diffrn_measured_fraction_theta_full 0.999
_diffrn_measured_fraction_theta_max 0.999
_diffrn_measurement_device_type 'Bruker Smart Apex CCD area detector'
_diffrn_measurement_method '\f and \w scans'
_diffrn_radiation_monochromator graphite
_diffrn_radiation_source 'fine-focus sealed tube'
_diffrn_radiation_type MoK\a
_diffrn_radiation_wavelength 0.71073
_diffrn_reflns_av_R_equivalents 0.0639
_diffrn_reflns_av_sigmaI/netI 0.0689
_diffrn_reflns_limit_h_max 11
_diffrn_reflns_limit_h_min -8
_diffrn_reflns_limit_k_max 11
_diffrn_reflns_limit_k_min -11
_diffrn_reflns_limit_l_max 18
_diffrn_reflns_limit_l_min -15
_diffrn_reflns_number 6513
_diffrn_reflns_theta_full 25.00
_diffrn_reflns_theta_max 25.00
_diffrn_reflns_theta_min 2.44
_exptl_absorpt_coefficient_mu 1.668
_exptl_absorpt_correction_T_max 0.8510
_exptl_absorpt_correction_T_min 0.8250
_exptl_absorpt_correction_type multi-scan
_exptl_absorpt_process_details 'SADABS, Bruker(2000)'
_exptl_crystal_colour colorless
_exptl_crystal_density_diffrn 1.984
_exptl_crystal_density_method 'not measured'
_exptl_crystal_description block
_exptl_crystal_F_000 800
_exptl_crystal_size_max 0.12
_exptl_crystal_size_mid 0.12
_exptl_crystal_size_min 0.10
_refine_diff_density_max 0.747
_refine_diff_density_min -0.719
_refine_diff_density_rms 0.116
_refine_ls_extinction_method none
_refine_ls_goodness_of_fit_ref 0.956
_refine_ls_hydrogen_treatment constr
_refine_ls_matrix_type full
_refine_ls_number_parameters 190
_refine_ls_number_reflns 2383
_refine_ls_number_restraints 6
_refine_ls_restrained_S_all 1.000
_refine_ls_R_factor_all 0.0592
_refine_ls_R_factor_gt 0.0366
_refine_ls_shift/su_max 0.001
_refine_ls_shift/su_mean 0.000
_refine_ls_structure_factor_coef Fsqd
_refine_ls_weighting_details 'calc w=1/[\s^2^(Fo^2^)+(0.0336P)^2^+0.0000P] where P=(Fo^2^+2Fc^2^)/3'
_refine_ls_weighting_scheme calc
_refine_ls_wR_factor_gt 0.0709
_refine_ls_wR_factor_ref 0.0803
_reflns_number_gt 1707
_reflns_number_total 2383
_reflns_threshold_expression >2sigma(I)
_cod_data_source_file cg401581q_si_002.cif
_cod_data_source_block 4
_cod_original_sg_symbol_H-M 'P 21/n'
_cod_database_code 4509978

loop_
_symmetry_equiv_pos_as_xyz
'x, y, z'
'-x+1/2, y+1/2, -z+1/2'
'-x, -y, -z'
'x-1/2, -y-1/2, z-1/2'

loop_
_atom_site_label
_atom_site_type_symbol
_atom_site_fract_x
_atom_site_fract_y
_atom_site_fract_z
_atom_site_U_iso_or_equiv
_atom_site_adp_type
_atom_site_occupancy
_atom_site_symmetry_multiplicity
_atom_site_calc_flag
_atom_site_refinement_flags
Ag1 Ag 0.43039(4) 0.36222(4) 1.03745(2) 0.05330(17) Uani 1 1 d .
C1 C 0.8213(5) -0.1163(5) 1.0068(3) 0.0502(13) Uani 1 1 d .
H1 H 0.7858 -0.0920 1.0601 0.060 Uiso 1 1 calc R
C2 C 0.7726(4) -0.0618(5) 0.9269(3) 0.0378(10) Uani 1 1 d .
C3 C 0.8457(4) -0.1197(4) 0.8571(3) 0.0383(11) Uani 1 1 d .
C4 C 0.9473(5) -0.2133(5) 0.8865(3) 0.0510(13) Uani 1 1 d .
H4 H 1.0060 -0.2605 0.8501 0.061 Uiso 1 1 calc R
C5 C 0.6333(5) 0.1324(5) 0.9822(3) 0.0433(11) Uani 1 1 d .
H5 H 0.6820 0.1356 1.0380 0.052 Uiso 1 1 calc R
C6 C 0.4862(5) 0.1751(5) 0.8712(3) 0.0497(12) Uani 1 1 d .
H6 H 0.4120 0.2149 0.8355 0.060 Uiso 1 1 calc R
C7 C 0.5699(5) 0.0716(5) 0.8463(3) 0.0484(12) Uani 1 1 d .
H7 H 0.5648 0.0271 0.7914 0.058 Uiso 1 1 calc R
C8 C 0.8995(4) 0.0048(4) 0.7204(3) 0.0388(10) Uani 1 1 d .
H8 H 0.9792 0.0527 0.7449 0.047 Uiso 1 1 calc R
C9 C 0.7154(5) -0.1350(5) 0.7060(3) 0.0446(11) Uani 1 1 d .
H9 H 0.6456 -0.1999 0.7176 0.054 Uiso 1 1 calc R
C10 C 0.7336(5) -0.0732(5) 0.6281(3) 0.0457(11) Uani 1 1 d .
H10 H 0.6766 -0.0874 0.5758 0.055 Uiso 1 1 calc R
N1 N 0.6649(3) 0.0435(4) 0.9172(2) 0.0357(8) Uani 1 1 d .
N2 N 0.5251(4) 0.2142(4) 0.9568(2) 0.0454(10) Uani 1 1 d .
N3 N 0.8208(3) -0.0832(4) 0.7655(2) 0.0358(8) Uani 1 1 d .
N4 N 0.8493(4) 0.0143(4) 0.6376(2) 0.0426(9) Uani 1 1 d .
N5 N 0.6729(5) 0.1819(5) 1.2360(3) 0.0686(10) Uani 1 1 d U
O1 O 0.7657(4) 0.1016(5) 1.2178(3) 0.0979(15) Uani 1 1 d .
O2 O 0.6348(4) 0.1934(5) 1.3102(3) 0.0894(13) Uani 1 1 d .
O3 O 0.6111(4) 0.2528(4) 1.1773(3) 0.0847(10) Uani 1 1 d U
O4 O 0.2231(4) 0.5449(5) 0.9164(3) 0.1003(14) Uani 1 1 d .
H4A H 0.2715 0.6020 0.8878 0.150 Uiso 1 1 d R
H4B H 0.1558 0.5112 0.8821 0.150 Uiso 1 1 d R
S1 S 0.95426(13) -0.23371(15) 0.99772(9) 0.0598(4) Uani 1 1 d .

loop_
_atom_site_aniso_label
_atom_site_aniso_U_11
_atom_site_aniso_U_22
_atom_site_aniso_U_33
_atom_site_aniso_U_23
_atom_site_aniso_U_13
_atom_site_aniso_U_12
Ag1 0.0617(3) 0.0539(3) 0.0463(3) -0.00954(18) 0.01610(19) 0.00461(18)
C1 0.047(3) 0.065(3) 0.040(3) 0.005(2) 0.009(2) 0.005(2)
C2 0.033(2) 0.043(3) 0.038(3) 0.003(2) 0.006(2) 0.001(2)
C3 0.037(2) 0.036(3) 0.043(3) 0.003(2) 0.009(2) -0.0029(19)
C4 0.046(3) 0.054(3) 0.055(3) 0.005(2) 0.015(2) 0.011(2)
C5 0.047(3) 0.054(3) 0.029(2) -0.004(2) 0.005(2) 0.003(2)
C6 0.040(3) 0.066(3) 0.042(3) -0.005(2) 0.000(2) 0.010(2)
C7 0.047(3) 0.061(3) 0.037(3) -0.005(2) 0.000(2) 0.009(2)
C8 0.037(2) 0.040(3) 0.041(3) -0.002(2) 0.008(2) -0.005(2)
C9 0.047(3) 0.039(3) 0.049(3) -0.005(2) 0.007(2) -0.007(2)
C10 0.047(3) 0.049(3) 0.041(3) -0.003(2) -0.002(2) -0.009(2)
N1 0.034(2) 0.044(2) 0.029(2) -0.0012(17) 0.0057(16) 0.0027(16)
N2 0.047(2) 0.050(3) 0.040(2) -0.0034(19) 0.0068(19) 0.0062(19)
N3 0.039(2) 0.038(2) 0.032(2) -0.0002(16) 0.0076(17) -0.0011(16)
N4 0.047(2) 0.046(2) 0.035(2) -0.0001(18) 0.0032(18) -0.0060(18)
N5 0.081(3) 0.072(3) 0.051(2) 0.0018(19) -0.007(2) 0.017(2)
O1 0.066(3) 0.125(4) 0.103(3) -0.011(3) 0.010(2) 0.038(3)
O2 0.094(3) 0.128(4) 0.048(3) -0.003(2) 0.013(2) 0.003(3)
O3 0.105(3) 0.083(3) 0.063(2) 0.0041(18) -0.0080(19) 0.0245(19)
O4 0.118(3) 0.120(4) 0.064(3) -0.018(3) 0.015(3) -0.025(3)
S1 0.0532(8) 0.0707(10) 0.0555(9) 0.0216(7) 0.0044(6) 0.0142(7)

loop_
_atom_type_symbol
_atom_type_description
_atom_type_scat_dispersion_real
_atom_type_scat_dispersion_imag
_atom_type_scat_source
C C 0.0033 0.0016 'International Tables Vol C Tables 4.2.6.8 and 6.1.1.4'
H H 0.0000 0.0000 'International Tables Vol C Tables 4.2.6.8 and 6.1.1.4'
N N 0.0061 0.0033 'International Tables Vol C Tables 4.2.6.8 and 6.1.1.4'
O O 0.0106 0.0060 'International Tables Vol C Tables 4.2.6.8 and 6.1.1.4'
Ag Ag -0.8971 1.1015 'International Tables Vol C Tables 4.2.6.8 and 6.1.1.4'
S S 0.1246 0.1234 'International Tables Vol C Tables 4.2.6.8 and 6.1.1.4'

loop_
_geom_angle_atom_site_label_1
_geom_angle_atom_site_label_2
_geom_angle_atom_site_label_3
_geom_angle
_geom_angle_site_symmetry_1
_geom_angle_site_symmetry_3
N2 Ag1 N4 169.45(15) . 4_566
N2 Ag1 O3 86.08(13) . .
N4 Ag1 O3 84.06(13) 4_566 .
N2 Ag1 Ag1 97.24(10) . 3_667
N4 Ag1 Ag1 89.53(10) 4_566 3_667
O3 Ag1 Ag1 109.08(9) . 3_667
C2 C1 S1 112.0(4) . .
C2 C1 H1 124.0 . .
S1 C1 H1 124.0 . .
C1 C2 C3 111.5(4) . .
C1 C2 N1 122.8(4) . .
C3 C2 N1 125.6(4) . .
C4 C3 C2 112.6(4) . .
C4 C3 N3 122.0(4) . .
C2 C3 N3 125.3(4) . .
C3 C4 S1 111.6(3) . .
C3 C4 H4 124.2 . .
S1 C4 H4 124.2 . .
N2 C5 N1 111.6(4) . .
N2 C5 H5 124.2 . .
N1 C5 H5 124.2 . .
C7 C6 N2 110.3(4) . .
C7 C6 H6 124.8 . .
N2 C6 H6 124.8 . .
C6 C7 N1 106.7(4) . .
C6 C7 H7 126.6 . .
N1 C7 H7 126.6 . .
N4 C8 N3 111.0(4) . .
N4 C8 H8 124.5 . .
N3 C8 H8 124.5 . .
C10 C9 N3 106.4(4) . .
C10 C9 H9 126.8 . .
N3 C9 H9 126.8 . .
C9 C10 N4 109.3(4) . .
C9 C10 H10 125.3 . .
N4 C10 H10 125.3 . .
C5 N1 C7 106.3(4) . .
C5 N1 C2 124.2(4) . .
C7 N1 C2 129.4(4) . .
C5 N2 C6 105.0(4) . .
C5 N2 Ag1 125.4(3) . .
C6 N2 Ag1 129.4(3) . .
C8 N3 C9 106.9(4) . .
C8 N3 C3 126.1(4) . .
C9 N3 C3 126.9(4) . .
C8 N4 C10 106.4(4) . .
C8 N4 Ag1 127.1(3) . 4_665
C10 N4 Ag1 126.5(3) . 4_665
O1 N5 O2 123.1(5) . .
O1 N5 O3 119.3(5) . .
O2 N5 O3 117.6(5) . .
N5 O3 Ag1 167.2(4) . .
H4A O4 H4B 109.7 . .
C4 S1 C1 92.3(2) . .

loop_
_geom_bond_atom_site_label_1
_geom_bond_atom_site_label_2
_geom_bond_distance
_geom_bond_site_symmetry_2
Ag1 N2 2.108(4) .
Ag1 N4 2.111(3) 4_566
Ag1 O3 2.808(4) .
Ag1 Ag1 3.1722(8) 3_667
C1 C2 1.361(6) .
C1 S1 1.693(5) .
C1 H1 0.9300 .
C2 C3 1.423(6) .
C2 N1 1.423(5) .
C3 C4 1.355(6) .
C3 N3 1.431(5) .
C4 S1 1.693(5) .
C4 H4 0.9300 .
C5 N2 1.316(6) .
C5 N1 1.347(5) .
C5 H5 0.9300 .
C6 C7 1.334(6) .
C6 N2 1.370(6) .
C6 H6 0.9300 .
C7 N1 1.369(5) .
C7 H7 0.9300 .
C8 N4 1.309(5) .
C8 N3 1.342(5) .
C8 H8 0.9300 .
C9 C10 1.343(6) .
C9 N3 1.377(5) .
C9 H9 0.9300 .
C10 N4 1.371(5) .
C10 H10 0.9300 .
N4 Ag1 2.111(3) 4_665
N5 O1 1.211(6) .
N5 O2 1.215(5) .
N5 O3 1.223(5) .
O4 H4A 0.8501 .
O4 H4B 0.8499 .
